data_7001765
loop_
_publ_author_name
'Himeno, Sadayuki'
'Murata, Satomi'
'Eda, Kazuo'

_publ_section_title
;
 A route to a Keggin-Type \a-[(XIIIO4)Mo12O35(OH)]4&#x2212; anion
 through an Anderson-type [XIII(OH)6Mo6O18]3&#x2212; anion: X = Ga
;
_journal_issue 31
_journal_name_full 'Dalton Transactions'
_journal_page_first 6114
_journal_paper_doi 10.1039/b902794g
_journal_year 2009
_chemical_formula_moiety 'Ga Mo6 O24, 7(O), 3(K)'
_chemical_formula_sum 'Ga K3 Mo6 O31'
_chemical_formula_weight 1258.66
_chemical_name_systematic
;
?
;
_space_group_IT_number 14
_symmetry_cell_setting monoclinic
_symmetry_space_group_name_Hall '-P 2ybc'
_symmetry_space_group_name_H-M 'P 1 21/c 1'
_atom_sites_solution_primary direct
_atom_sites_solution_secondary difmap
_audit_creation_method SHELXL-97
_cell_angle_alpha 90.00
_cell_angle_beta 94.749(2)
_cell_angle_gamma 90.00
_cell_formula_units_Z 4
_cell_length_a 22.371(3)
_cell_length_b 11.2950(13)
_cell_length_c 11.4347(13)
_cell_measurement_reflns_used 9872
_cell_measurement_temperature 193(2)
_cell_measurement_theta_max 27.266
_cell_measurement_theta_min 2.539
_cell_volume 2879.4(6)
_computing_cell_refinement 'Bruker AXS SAINT'
_computing_data_collection 'Bruker AXS SAINT'
_computing_data_reduction 'Bruker AXS SAINT'
_computing_publication_material 'Bruker SHELXTL'
_computing_structure_refinement 'SHELXL-97 (Sheldrick, 1997)'
_computing_structure_solution 'SHELXS-97 (Sheldrick, 1990)'
_diffrn_ambient_temperature 193(2)
_diffrn_measured_fraction_theta_full 0.885
_diffrn_measured_fraction_theta_max 0.885
_diffrn_measurement_device_type 'CCD area detector'
_diffrn_measurement_method 'phi and omega scans'
_diffrn_radiation_monochromator graphite
_diffrn_radiation_source 'fine-focus sealed tube'
_diffrn_radiation_type MoK\a
_diffrn_radiation_wavelength 0.71073
_diffrn_reflns_av_R_equivalents 0.0278
_diffrn_reflns_av_sigmaI/netI 0.0313
_diffrn_reflns_limit_h_max 27
_diffrn_reflns_limit_h_min -19
_diffrn_reflns_limit_k_max 12
_diffrn_reflns_limit_k_min -13
_diffrn_reflns_limit_l_max 14
_diffrn_reflns_limit_l_min -14
_diffrn_reflns_number 15276
_diffrn_reflns_theta_full 27.27
_diffrn_reflns_theta_max 27.27
_diffrn_reflns_theta_min 0.91
_exptl_absorpt_coefficient_mu 3.996
_exptl_absorpt_correction_T_max 0.8565
_exptl_absorpt_correction_T_min 0.4600
_exptl_absorpt_correction_type empirical
_exptl_absorpt_process_details 'program SADABS ver. 2.03(Sheldrick)'
_exptl_crystal_colour colorless
_exptl_crystal_density_diffrn 2.904
_exptl_crystal_density_method 'not measured'
_exptl_crystal_description plate
_exptl_crystal_F_000 2352
_exptl_crystal_size_max 0.23
_exptl_crystal_size_mid 0.18
_exptl_crystal_size_min 0.04
_refine_diff_density_max 1.044
_refine_diff_density_min -0.806
_refine_diff_density_rms 0.178
_refine_ls_extinction_method none
_refine_ls_goodness_of_fit_ref 1.163
_refine_ls_hydrogen_treatment undef
_refine_ls_matrix_type full
_refine_ls_number_parameters 373
_refine_ls_number_reflns 5727
_refine_ls_number_restraints 0
_refine_ls_restrained_S_all 1.163
_refine_ls_R_factor_all 0.0447
_refine_ls_R_factor_gt 0.0407
_refine_ls_shift/su_max 0.001
_refine_ls_shift/su_mean 0.000
_refine_ls_structure_factor_coef Fsqd
_refine_ls_weighting_details 'calc w=1/[\s^2^(Fo^2^)+(0.0000P)^2^+42.7053P] where P=(Fo^2^+2Fc^2^)/3'
_refine_ls_weighting_scheme calc
_refine_ls_wR_factor_gt 0.0893
_refine_ls_wR_factor_ref 0.0907
_reflns_number_gt 5227
_reflns_number_total 5727
_reflns_threshold_expression >2sigma(I)
_cod_data_source_file b902794g.txt
_cod_data_source_block 4mur
_cod_original_sg_symbol_H-M 'P 21/c'
_cod_database_code 7001765

loop_
_symmetry_equiv_pos_as_xyz
'x, y, z'
'-x, y+1/2, -z+1/2'
'-x, -y, -z'
'x, -y-1/2, z-1/2'

loop_
_atom_site_label
_atom_site_type_symbol
_atom_site_fract_x
_atom_site_fract_y
_atom_site_fract_z
_atom_site_U_iso_or_equiv
_atom_site_adp_type
_atom_site_occupancy
_atom_site_symmetry_multiplicity
_atom_site_calc_flag
_atom_site_refinement_flags
_atom_site_disorder_assembly
_atom_site_disorder_group
Ga1 Ga 0.5000 0.5000 0.5000 0.0104(2) Uani 1 2 d S . .
Mo1 Mo 0.42550(3) 0.59595(5) 0.72151(5) 0.01341(13) Uani 1 1 d . . .
Mo2 Mo 0.35034(3) 0.49914(5) 0.47724(5) 0.01405(13) Uani 1 1 d . . .
Mo3 Mo 0.42470(3) 0.40694(5) 0.25420(5) 0.01288(13) Uani 1 1 d . . .
O1 O 0.4289(2) 0.7353(5) 0.7799(5) 0.0254(12) Uani 1 1 d . . .
O2 O 0.3782(2) 0.5182(5) 0.8021(5) 0.0233(11) Uani 1 1 d . . .
O3 O 0.3744(2) 0.6287(4) 0.5831(4) 0.0174(10) Uani 1 1 d . . .
O4 O 0.4356(2) 0.4442(4) 0.5929(4) 0.0123(9) Uani 1 1 d . . .
O5 O 0.2991(2) 0.5722(5) 0.3850(5) 0.0249(12) Uani 1 1 d . . .
O6 O 0.3106(2) 0.4133(5) 0.5652(4) 0.0219(11) Uani 1 1 d . . .
O7 O 0.3739(2) 0.3717(4) 0.3750(4) 0.0148(10) Uani 1 1 d . . .
O8 O 0.43397(19) 0.5565(4) 0.3888(4) 0.0105(9) Uani 1 1 d . . .
O9 O 0.3783(2) 0.4887(4) 0.1585(4) 0.0198(11) Uani 1 1 d . . .
O10 O 0.4262(2) 0.2692(4) 0.1920(5) 0.0211(11) Uani 1 1 d . . .
O11 O 0.5004(2) 0.4697(4) 0.2037(4) 0.0157(10) Uani 1 1 d . . .
O12 O 0.4992(2) 0.3620(4) 0.3946(4) 0.0132(9) Uani 1 1 d . . .
Ga2 Ga 0.0000 0.5000 0.5000 0.0108(2) Uani 1 2 d S . .
Mo4 Mo 0.06835(3) 0.25862(5) 0.60552(5) 0.01275(13) Uani 1 1 d . . .
Mo5 Mo 0.14880(3) 0.49028(5) 0.53314(5) 0.01328(13) Uani 1 1 d . . .
Mo6 Mo 0.08176(3) 0.73582(5) 0.42995(5) 0.01312(13) Uani 1 1 d . . .
O13 O 0.0650(2) 0.1914(5) 0.7395(4) 0.0248(12) Uani 1 1 d . . .
O14 O 0.1140(2) 0.1709(5) 0.5300(5) 0.0229(11) Uani 1 1 d . . .
O15 O 0.1207(2) 0.3873(4) 0.6528(4) 0.0156(10) Uani 1 1 d . . .
O16 O 0.06352(19) 0.3949(4) 0.4563(4) 0.0098(9) Uani 1 1 d . . .
O17 O 0.1959(2) 0.5722(5) 0.6256(4) 0.0215(11) Uani 1 1 d . . .
O18 O 0.1922(2) 0.3933(4) 0.4616(4) 0.0191(10) Uani 1 1 d . . .
O19 O 0.1309(2) 0.6007(4) 0.4046(4) 0.0168(10) Uani 1 1 d . . .
O20 O 0.0662(2) 0.5995(4) 0.5735(4) 0.0129(9) Uani 1 1 d . . .
O21 O 0.1279(2) 0.8186(5) 0.5237(4) 0.0222(11) Uani 1 1 d . . .
O22 O 0.0857(2) 0.8011(5) 0.2950(4) 0.0213(11) Uani 1 1 d . . .
O23 O 0.0067(2) 0.8014(4) 0.4746(4) 0.0158(10) Uani 1 1 d . . .
O24 O 0.0050(2) 0.6091(4) 0.3668(4) 0.0120(9) Uani 1 1 d . . .
K1 K 0.35366(7) 0.34539(15) 0.95664(15) 0.0244(3) Uani 1 1 d . . .
K2 K 0.16469(9) 0.46541(17) 0.86606(15) 0.0308(4) Uani 1 1 d . . .
K3 K 0.20761(8) 0.69528(16) 0.23270(15) 0.0272(4) Uani 1 1 d . . .
O1W O 0.4831(2) 0.3589(4) 0.9618(4) 0.0232(11) Uani 1 1 d . . .
O2W O 0.2625(3) 0.3301(6) 0.7730(5) 0.0383(15) Uani 1 1 d . . .
O3W O 0.2469(3) 0.3404(6) 1.0381(6) 0.0402(15) Uani 1 1 d . . .
O4W O 0.0171(3) 0.4617(5) 0.8525(5) 0.0316(13) Uani 1 1 d . . .
O5W O 0.2575(3) 0.6230(5) 0.8703(5) 0.0347(14) Uani 1 1 d . . .
O6W O 0.3010(2) 0.6771(5) 0.0962(5) 0.0283(12) Uani 1 1 d . . .
O7W O 0.1944(4) 0.4462(6) 0.2214(6) 0.0509(19) Uani 1 1 d . . .

loop_
_atom_site_aniso_label
_atom_site_aniso_U_11
_atom_site_aniso_U_22
_atom_site_aniso_U_33
_atom_site_aniso_U_23
_atom_site_aniso_U_13
_atom_site_aniso_U_12
Ga1 0.0107(5) 0.0110(5) 0.0093(5) -0.0009(4) 0.0002(4) -0.0005(4)
Mo1 0.0145(3) 0.0138(3) 0.0120(3) -0.0022(2) 0.0018(2) 0.0013(2)
Mo2 0.0114(3) 0.0163(3) 0.0142(3) -0.0001(2) -0.0004(2) 0.0008(2)
Mo3 0.0141(3) 0.0128(3) 0.0114(3) -0.0023(2) -0.0010(2) 0.0000(2)
O1 0.028(3) 0.022(3) 0.027(3) -0.006(2) 0.005(2) 0.006(2)
O2 0.020(3) 0.031(3) 0.020(3) 0.002(2) 0.005(2) -0.001(2)
O3 0.015(2) 0.018(2) 0.018(2) -0.003(2) -0.0019(19) 0.0035(19)
O4 0.014(2) 0.011(2) 0.012(2) -0.0031(17) 0.0032(18) 0.0013(17)
O5 0.021(3) 0.028(3) 0.025(3) 0.004(2) -0.002(2) 0.010(2)
O6 0.018(3) 0.029(3) 0.018(3) 0.001(2) 0.001(2) -0.001(2)
O7 0.016(2) 0.012(2) 0.016(2) -0.0005(18) 0.0026(19) -0.0025(18)
O8 0.010(2) 0.010(2) 0.011(2) 0.0008(17) -0.0013(17) -0.0003(17)
O9 0.018(3) 0.022(3) 0.019(3) -0.003(2) -0.004(2) 0.002(2)
O10 0.017(3) 0.015(2) 0.031(3) -0.008(2) 0.002(2) 0.0006(19)
O11 0.015(2) 0.018(2) 0.013(2) 0.0032(19) 0.0009(19) 0.0030(19)
O12 0.017(2) 0.013(2) 0.010(2) -0.0016(18) -0.0003(18) 0.0004(18)
Ga2 0.0109(5) 0.0107(5) 0.0106(5) 0.0004(4) 0.0005(4) 0.0009(4)
Mo4 0.0128(3) 0.0126(3) 0.0127(3) 0.0019(2) -0.0002(2) 0.0016(2)
Mo5 0.0109(3) 0.0146(3) 0.0141(3) 0.0002(2) 0.0001(2) 0.0005(2)
Mo6 0.0130(3) 0.0134(3) 0.0129(3) 0.0022(2) 0.0010(2) -0.0006(2)
O13 0.026(3) 0.033(3) 0.014(2) 0.007(2) -0.006(2) -0.003(2)
O14 0.022(3) 0.022(3) 0.025(3) -0.006(2) 0.003(2) 0.006(2)
O15 0.016(2) 0.017(2) 0.013(2) 0.0049(19) -0.0030(19) -0.0020(19)
O16 0.010(2) 0.011(2) 0.008(2) -0.0003(17) 0.0010(17) 0.0033(17)
O17 0.022(3) 0.022(3) 0.020(3) -0.002(2) -0.002(2) -0.001(2)
O18 0.016(2) 0.020(3) 0.022(3) -0.002(2) 0.002(2) 0.003(2)
O19 0.014(2) 0.019(2) 0.019(2) 0.003(2) 0.0084(19) 0.0034(19)
O20 0.017(2) 0.008(2) 0.015(2) 0.0006(17) 0.0022(18) -0.0010(17)
O21 0.018(3) 0.026(3) 0.022(3) -0.002(2) -0.002(2) -0.005(2)
O22 0.020(3) 0.028(3) 0.015(2) 0.008(2) -0.001(2) 0.002(2)
O23 0.016(2) 0.014(2) 0.018(2) -0.0020(19) 0.0035(19) 0.0007(18)
O24 0.015(2) 0.010(2) 0.011(2) 0.0029(17) 0.0035(18) 0.0012(17)
K1 0.0247(8) 0.0233(8) 0.0253(8) -0.0033(7) 0.0017(7) 0.0005(7)
K2 0.0357(10) 0.0363(10) 0.0201(8) 0.0014(7) 0.0000(7) -0.0107(8)
K3 0.0274(9) 0.0285(9) 0.0257(9) 0.0014(7) 0.0032(7) 0.0017(7)
O1W 0.034(3) 0.018(3) 0.017(3) -0.002(2) 0.000(2) 0.000(2)
O2W 0.040(4) 0.048(4) 0.027(3) -0.004(3) 0.000(3) -0.004(3)
O3W 0.033(3) 0.043(4) 0.046(4) -0.001(3) 0.009(3) -0.003(3)
O4W 0.052(4) 0.021(3) 0.023(3) 0.000(2) 0.007(3) 0.001(3)
O5W 0.035(3) 0.036(3) 0.034(3) -0.001(3) 0.003(3) -0.006(3)
O6W 0.024(3) 0.025(3) 0.036(3) 0.001(2) -0.002(2) -0.003(2)
O7W 0.071(5) 0.051(4) 0.032(4) -0.011(3) 0.012(3) -0.023(4)

loop_
_atom_type_symbol
_atom_type_description
_atom_type_scat_dispersion_real
_atom_type_scat_dispersion_imag
_atom_type_scat_source
O O 0.0106 0.0060 'International Tables Vol C Tables 4.2.6.8 and 6.1.1.4'
H H 0.0000 0.0000 'International Tables Vol C Tables 4.2.6.8 and 6.1.1.4'
K K 0.2009 0.2494 'International Tables Vol C Tables 4.2.6.8 and 6.1.1.4'
Ga Ga 0.2307 1.6083 'International Tables Vol C Tables 4.2.6.8 and 6.1.1.4'
Mo Mo -1.6832 0.6857 'International Tables Vol C Tables 4.2.6.8 and 6.1.1.4'

loop_
_geom_angle_atom_site_label_1
_geom_angle_atom_site_label_2
_geom_angle_atom_site_label_3
_geom_angle
_geom_angle_site_symmetry_1
_geom_angle_site_symmetry_3
_geom_angle_publ_flag
O4 Ga1 O4 180.00(16) . 3_666 ?
O4 Ga1 O12 83.81(18) . 3_666 ?
O4 Ga1 O12 96.19(18) 3_666 3_666 ?
O4 Ga1 O12 96.19(18) . . ?
O4 Ga1 O12 83.81(18) 3_666 . ?
O12 Ga1 O12 180.000(1) 3_666 . ?
O4 Ga1 O8 95.22(18) . 3_666 ?
O4 Ga1 O8 84.78(18) 3_666 3_666 ?
O12 Ga1 O8 83.86(18) 3_666 3_666 ?
O12 Ga1 O8 96.14(18) . 3_666 ?
O4 Ga1 O8 84.78(18) . . ?
O4 Ga1 O8 95.22(18) 3_666 . ?
O12 Ga1 O8 96.14(18) 3_666 . ?
O12 Ga1 O8 83.86(18) . . ?
O8 Ga1 O8 180.000(1) 3_666 . ?
O2 Mo1 O1 105.8(3) . . ?
O2 Mo1 O3 101.1(2) . . ?
O1 Mo1 O3 98.6(2) . . ?
O2 Mo1 O11 96.4(2) . 3_666 ?
O1 Mo1 O11 99.8(2) . 3_666 ?
O3 Mo1 O11 150.1(2) . 3_666 ?
O2 Mo1 O12 160.9(2) . 3_666 ?
O1 Mo1 O12 91.4(2) . 3_666 ?
O3 Mo1 O12 84.10(18) . 3_666 ?
O11 Mo1 O12 72.06(18) 3_666 3_666 ?
O2 Mo1 O4 93.5(2) . . ?
O1 Mo1 O4 160.0(2) . . ?
O3 Mo1 O4 72.30(18) . . ?
O11 Mo1 O4 82.57(18) 3_666 . ?
O12 Mo1 O4 70.33(16) 3_666 . ?
O6 Mo2 O5 106.5(3) . . ?
O6 Mo2 O3 101.1(2) . . ?
O5 Mo2 O3 99.1(2) . . ?
O6 Mo2 O7 96.5(2) . . ?
O5 Mo2 O7 100.8(2) . . ?
O3 Mo2 O7 148.4(2) . . ?
O6 Mo2 O8 155.2(2) . . ?
O5 Mo2 O8 97.0(2) . . ?
O3 Mo2 O8 82.41(18) . . ?
O7 Mo2 O8 70.96(17) . . ?
O6 Mo2 O4 87.5(2) . . ?
O5 Mo2 O4 164.4(2) . . ?
O3 Mo2 O4 70.96(17) . . ?
O7 Mo2 O4 83.92(17) . . ?
O8 Mo2 O4 70.34(15) . . ?
O6 Mo2 K1 58.67(18) . 4_565 ?
O5 Mo2 K1 117.43(19) . 4_565 ?
O3 Mo2 K1 141.47(14) . 4_565 ?
O7 Mo2 K1 38.86(14) . 4_565 ?
O8 Mo2 K1 103.59(11) . 4_565 ?
O4 Mo2 K1 75.41(11) . 4_565 ?
O9 Mo3 O10 104.9(2) . . ?
O9 Mo3 O7 102.1(2) . . ?
O10 Mo3 O7 98.3(2) . . ?
O9 Mo3 O11 96.3(2) . . ?
O10 Mo3 O11 99.1(2) . . ?
O7 Mo3 O11 150.4(2) . . ?
O9 Mo3 O12 160.1(2) . . ?
O10 Mo3 O12 93.0(2) . . ?
O7 Mo3 O12 83.58(18) . . ?
O11 Mo3 O12 71.84(18) . . ?
O9 Mo3 O8 92.8(2) . . ?
O10 Mo3 O8 161.5(2) . . ?
O7 Mo3 O8 72.05(17) . . ?
O11 Mo3 O8 84.19(18) . . ?
O12 Mo3 O8 70.66(16) . . ?
O9 Mo3 K1 47.40(16) . 1_554 ?
O10 Mo3 K1 57.95(18) . 1_554 ?
O7 Mo3 K1 113.04(14) . 1_554 ?
O11 Mo3 K1 96.48(14) . 1_554 ?
O12 Mo3 K1 147.27(12) . 1_554 ?
O8 Mo3 K1 140.09(11) . 1_554 ?
O9 Mo3 K1 119.67(17) . 4_565 ?
O10 Mo3 K1 67.81(18) . 4_565 ?
O7 Mo3 K1 32.52(14) . 4_565 ?
O11 Mo3 K1 143.56(14) . 4_565 ?
O12 Mo3 K1 74.98(12) . 4_565 ?
O8 Mo3 K1 98.77(11) . 4_565 ?
K1 Mo3 K1 103.46(3) 1_554 4_565 ?
Mo1 O2 K1 152.7(3) . . ?
Mo1 O3 Mo2 119.0(2) . . ?
Ga1 O4 Mo1 102.95(19) . . ?
Ga1 O4 Mo2 102.23(19) . . ?
Mo1 O4 Mo2 92.63(16) . . ?
Mo2 O5 K3 177.8(3) . . ?
Mo2 O6 K1 95.6(2) . 4_565 ?
Mo3 O7 Mo2 119.2(2) . . ?
Mo3 O7 K1 125.0(2) . 4_565 ?
Mo2 O7 K1 113.9(2) . 4_565 ?
Ga1 O8 Mo3 102.51(18) . . ?
Ga1 O8 Mo2 102.65(18) . . ?
Mo3 O8 Mo2 93.24(16) . . ?
Mo3 O9 K1 106.2(2) . 1_554 ?
Mo3 O10 K1 94.6(2) . 1_554 ?
Mo1 O11 Mo3 117.2(2) 3_666 . ?
Ga1 O12 Mo3 102.97(19) . . ?
Ga1 O12 Mo1 102.85(19) . 3_666 ?
Mo3 O12 Mo1 94.39(16) . 3_666 ?
O16 Ga2 O16 180.0(2) 3_566 . ?
O16 Ga2 O24 95.35(18) 3_566 3_566 ?
O16 Ga2 O24 84.65(18) . 3_566 ?
O16 Ga2 O24 84.65(18) 3_566 . ?
O16 Ga2 O24 95.35(18) . . ?
O24 Ga2 O24 180.0 3_566 . ?
O16 Ga2 O20 85.39(18) 3_566 3_566 ?
O16 Ga2 O20 94.61(18) . 3_566 ?
O24 Ga2 O20 83.42(18) 3_566 3_566 ?
O24 Ga2 O20 96.58(18) . 3_566 ?
O16 Ga2 O20 94.61(18) 3_566 . ?
O16 Ga2 O20 85.39(18) . . ?
O24 Ga2 O20 96.58(18) 3_566 . ?
O24 Ga2 O20 83.42(18) . . ?
O20 Ga2 O20 180.0(2) 3_566 . ?
O14 Mo4 O13 105.5(3) . . ?
O14 Mo4 O15 101.9(2) . . ?
O13 Mo4 O15 98.9(2) . . ?
O14 Mo4 O23 95.0(2) . 3_566 ?
O13 Mo4 O23 99.5(2) . 3_566 ?
O15 Mo4 O23 150.66(19) . 3_566 ?
O14 Mo4 O24 157.8(2) . 3_566 ?
O13 Mo4 O24 94.7(2) . 3_566 ?
O15 Mo4 O24 83.86(18) . 3_566 ?
O23 Mo4 O24 72.02(18) 3_566 3_566 ?
O14 Mo4 O16 90.4(2) . . ?
O13 Mo4 O16 163.3(2) . . ?
O15 Mo4 O16 71.99(17) . . ?
O23 Mo4 O16 84.21(18) 3_566 . ?
O24 Mo4 O16 70.79(15) 3_566 . ?
O17 Mo5 O18 107.3(2) . . ?
O17 Mo5 O15 96.2(2) . . ?
O18 Mo5 O15 100.5(2) . . ?
O17 Mo5 O19 101.5(2) . . ?
O18 Mo5 O19 98.0(2) . . ?
O15 Mo5 O19 149.25(19) . . ?
O17 Mo5 O20 92.8(2) . . ?
O18 Mo5 O20 159.1(2) . . ?
O15 Mo5 O20 82.37(18) . . ?
O19 Mo5 O20 71.88(17) . . ?
O17 Mo5 O16 160.4(2) . . ?
O18 Mo5 O16 90.17(19) . . ?
O15 Mo5 O16 71.45(17) . . ?
O19 Mo5 O16 84.20(18) . . ?
O20 Mo5 O16 70.95(15) . . ?
O17 Mo5 K2 54.34(18) . . ?
O18 Mo5 K2 114.83(17) . . ?
O15 Mo5 K2 42.16(14) . . ?
O19 Mo5 K2 143.17(14) . . ?
O20 Mo5 K2 81.30(12) . . ?
O16 Mo5 K2 110.70(11) . . ?
O21 Mo6 O22 104.9(2) . . ?
O21 Mo6 O19 102.0(2) . . ?
O22 Mo6 O19 97.7(2) . . ?
O21 Mo6 O23 96.7(2) . . ?
O22 Mo6 O23 100.5(2) . . ?
O19 Mo6 O23 149.6(2) . . ?
O21 Mo6 O20 92.1(2) . . ?
O22 Mo6 O20 161.9(2) . . ?
O19 Mo6 O20 72.38(18) . . ?
O23 Mo6 O20 83.25(18) . . ?
O21 Mo6 O24 159.1(2) . . ?
O22 Mo6 O24 94.4(2) . . ?
O19 Mo6 O24 83.07(18) . . ?
O23 Mo6 O24 71.43(18) . . ?
O20 Mo6 O24 69.81(15) . . ?
O21 Mo6 K3 90.01(18) . . ?
O22 Mo6 K3 54.58(17) . . ?
O19 Mo6 K3 49.34(14) . . ?
O23 Mo6 K3 155.02(14) . . ?
O20 Mo6 K3 120.65(12) . . ?
O24 Mo6 K3 108.07(11) . . ?
O21 Mo6 K2 51.58(18) . 4_575 ?
O22 Mo6 K2 53.68(18) . 4_575 ?
O19 Mo6 K2 111.63(14) . 4_575 ?
O23 Mo6 K2 98.76(14) . 4_575 ?
O20 Mo6 K2 143.71(12) . 4_575 ?
O24 Mo6 K2 145.29(11) . 4_575 ?
K3 Mo6 K2 66.94(4) . 4_575 ?
Mo4 O14 K2 165.9(3) . 4_565 ?
Mo4 O15 Mo5 118.8(2) . . ?
Mo4 O15 K2 132.1(2) . . ?
Mo5 O15 K2 109.0(2) . . ?
Ga2 O16 Mo4 102.02(18) . . ?
Ga2 O16 Mo5 102.46(18) . . ?
Mo4 O16 Mo5 92.49(15) . . ?
Mo5 O17 K3 141.6(3) . 4_576 ?
Mo5 O17 K2 99.5(2) . . ?
K3 O17 K2 89.83(14) 4_576 . ?
Mo6 O19 Mo5 118.8(2) . . ?
Mo6 O19 K3 100.77(18) . . ?
Mo5 O19 K3 130.4(2) . . ?
Ga2 O20 Mo6 103.18(19) . . ?
Ga2 O20 Mo5 101.21(18) . . ?
Mo6 O20 Mo5 92.52(16) . . ?
Mo6 O21 K3 142.9(3) . 4_576 ?
Mo6 O21 K2 103.6(2) . 4_575 ?
K3 O21 K2 109.98(16) 4_576 4_575 ?
Mo6 O22 K3 98.7(2) . . ?
Mo6 O22 K2 101.0(2) . 4_575 ?
K3 O22 K2 84.24(13) . 4_575 ?
Mo6 O23 Mo4 118.0(2) . 3_566 ?
Ga2 O24 Mo4 102.50(18) . 3_566 ?
Ga2 O24 Mo6 103.58(19) . . ?
Mo4 O24 Mo6 94.37(16) 3_566 . ?
O3W K1 O7 106.75(18) . 4_566 ?
O3W K1 O2 118.83(19) . . ?
O7 K1 O2 112.47(16) 4_566 . ?
O3W K1 O2W 68.9(2) . . ?
O7 K1 O2W 79.41(17) 4_566 . ?
O2 K1 O2W 74.42(18) . . ?
O3W K1 O9 81.10(18) . 1_556 ?
O7 K1 O9 141.27(16) 4_566 1_556 ?
O2 K1 O9 94.77(16) . 1_556 ?
O2W K1 O9 136.36(18) . 1_556 ?
O3W K1 O1W 158.15(19) . . ?
O7 K1 O1W 81.81(15) 4_566 . ?
O2 K1 O1W 73.78(15) . . ?
O2W K1 O1W 132.98(17) . . ?
O9 K1 O1W 80.02(15) 1_556 . ?
O3W K1 O10 96.34(18) . 1_556 ?
O7 K1 O10 87.57(14) 4_566 1_556 ?
O2 K1 O10 129.42(15) . 1_556 ?
O2W K1 O10 156.06(17) . 1_556 ?
O9 K1 O10 53.71(14) 1_556 1_556 ?
O1W K1 O10 63.42(14) . 1_556 ?
O3W K1 O6 63.46(17) . 4_566 ?
O7 K1 O6 52.53(13) 4_566 4_566 ?
O2 K1 O6 161.33(16) . 4_566 ?
O2W K1 O6 90.58(17) . 4_566 ?
O9 K1 O6 103.82(14) 1_556 4_566 ?
O1W K1 O6 110.87(14) . 4_566 ?
O10 K1 O6 65.65(13) 1_556 4_566 ?
O3W K1 Mo3 90.69(15) . 1_556 ?
O7 K1 Mo3 114.89(11) 4_566 1_556 ?
O2 K1 Mo3 111.61(12) . 1_556 ?
O2W K1 Mo3 158.27(14) . 1_556 ?
O9 K1 Mo3 26.43(10) 1_556 1_556 ?
O1W K1 Mo3 67.58(10) . 1_556 ?
O10 K1 Mo3 27.47(9) 1_556 1_556 ?
O6 K1 Mo3 86.44(9) 4_566 1_556 ?
O3W K1 Mo2 86.27(15) . 4_566 ?
O7 K1 Mo2 27.28(10) 4_566 4_566 ?
O2 K1 Mo2 139.61(13) . 4_566 ?
O2W K1 Mo2 88.14(14) . 4_566 ?
O9 K1 Mo2 121.59(12) 1_556 4_566 ?
O1W K1 Mo2 94.32(11) . 4_566 ?
O10 K1 Mo2 71.72(9) 1_556 4_566 ?
O6 K1 Mo2 25.71(9) 4_566 4_566 ?
Mo3 K1 Mo2 98.10(4) 1_556 4_566 ?
O3W K1 Mo3 126.38(15) . 4_566 ?
O7 K1 Mo3 22.47(10) 4_566 4_566 ?
O2 K1 Mo3 91.37(12) . 4_566 ?
O2W K1 Mo3 79.97(14) . 4_566 ?
O9 K1 Mo3 143.39(11) 1_556 4_566 ?
O1W K1 Mo3 67.18(10) . 4_566 ?
O10 K1 Mo3 95.55(10) 1_556 4_566 ?
O6 K1 Mo3 74.81(9) 4_566 4_566 ?
Mo3 K1 Mo3 119.71(5) 1_556 4_566 ?
Mo2 K1 Mo3 49.22(2) 4_566 4_566 ?
O3W K1 K2 38.95(15) . . ?
O7 K1 K2 112.36(11) 4_566 . ?
O2 K1 K2 82.50(12) . . ?
O2W K1 K2 39.87(13) . . ?
O9 K1 K2 97.56(11) 1_556 . ?
O1W K1 K2 155.80(12) . . ?
O10 K1 K2 133.71(10) 1_556 . ?
O6 K1 K2 93.15(10) 4_566 . ?
Mo3 K1 K2 118.76(5) 1_556 . ?
Mo2 K1 K2 107.08(4) 4_566 . ?
Mo3 K1 K2 119.03(5) 4_566 . ?
O15 K2 O5W 116.62(17) . . ?
O15 K2 O14 107.06(16) . 4_566 ?
O5W K2 O14 135.27(18) . 4_566 ?
O15 K2 O2W 74.32(16) . . ?
O5W K2 O2W 75.99(19) . . ?
O14 K2 O2W 108.54(18) 4_566 . ?
O15 K2 O3W 127.45(18) . . ?
O5W K2 O3W 82.46(19) . . ?
O14 K2 O3W 62.90(16) 4_566 . ?
O2W K2 O3W 63.22(18) . . ?
O15 K2 O17 54.86(14) . . ?
O5W K2 O17 62.66(16) . . ?
O14 K2 O17 161.88(16) 4_566 . ?
O2W K2 O17 69.89(16) . . ?
O3W K2 O17 126.84(17) . . ?
O15 K2 O21 132.04(15) . 4_576 ?
O5W K2 O21 73.89(16) . 4_576 ?
O14 K2 O21 84.38(15) 4_566 4_576 ?
O2W K2 O21 147.05(16) . 4_576 ?
O3W K2 O21 99.56(16) . 4_576 ?
O17 K2 O21 106.78(14) . 4_576 ?
O15 K2 O22 83.61(14) . 4_576 ?
O5W K2 O22 82.66(17) . 4_576 ?
O14 K2 O22 112.35(16) 4_566 4_576 ?
O2W K2 O22 137.67(16) . 4_576 ?
O3W K2 O22 148.93(17) . 4_576 ?
O17 K2 O22 67.85(13) . 4_576 ?
O21 K2 O22 49.97(13) 4_576 4_576 ?
O15 K2 O4W 70.39(15) . . ?
O5W K2 O4W 140.04(18) . . ?
O14 K2 O4W 63.60(15) 4_566 . ?
O2W K2 O4W 138.57(17) . . ?
O3W K2 O4W 126.49(16) . . ?
O17 K2 O4W 104.98(14) . . ?
O21 K2 O4W 74.38(14) 4_576 . ?
O22 K2 O4W 58.28(14) 4_576 . ?
O15 K2 Mo5 28.81(10) . . ?
O5W K2 Mo5 88.71(13) . . ?
O14 K2 Mo5 135.69(12) 4_566 . ?
O2W K2 Mo5 71.75(12) . . ?
O3W K2 Mo5 134.94(14) . . ?
O17 K2 Mo5 26.20(9) . . ?
O21 K2 Mo5 120.21(11) 4_576 . ?
O22 K2 Mo5 71.64(9) 4_576 . ?
O4W K2 Mo5 86.75(10) . . ?
O15 K2 Mo6 107.72(12) . 4_576 ?
O5W K2 Mo6 78.93(14) . 4_576 ?
O14 K2 Mo6 97.24(12) 4_566 4_576 ?
O2W K2 Mo6 152.46(14) . 4_576 ?
O3W K2 Mo6 124.34(14) . 4_576 ?
O17 K2 Mo6 88.59(10) . 4_576 ?
O21 K2 Mo6 24.80(9) 4_576 4_576 ?
O22 K2 Mo6 25.31(9) 4_576 4_576 ?
O4W K2 Mo6 62.27(10) . 4_576 ?
Mo5 K2 Mo6 96.64(4) . 4_576 ?
O15 K2 K3 92.66(11) . 4_576 ?
O5W K2 K3 39.41(14) . 4_576 ?
O14 K2 K3 150.12(13) 4_566 4_576 ?
O2W K2 K3 98.14(14) . 4_576 ?
O3W K2 K3 121.61(14) . 4_576 ?
O17 K2 K3 42.86(10) . 4_576 ?
O21 K2 K3 65.79(10) 4_576 4_576 ?
O22 K2 K3 46.62(10) 4_576 4_576 ?
O4W K2 K3 104.42(11) . 4_576 ?
Mo5 K2 K3 65.22(4) . 4_576 ?
Mo6 K2 K3 54.62(4) 4_576 4_576 ?
O6W K3 O5W 95.12(18) . 4_575 ?
O6W K3 O7W 88.90(19) . . ?
O5W K3 O7W 143.1(2) 4_575 . ?
O6W K3 O21 88.41(16) . 4_575 ?
O5W K3 O21 135.18(17) 4_575 4_575 ?
O7W K3 O21 81.51(19) . 4_575 ?
O6W K3 O17 82.70(16) . 4_575 ?
O5W K3 O17 65.57(16) 4_575 4_575 ?
O7W K3 O17 151.07(19) . 4_575 ?
O21 K3 O17 70.67(15) 4_575 4_575 ?
O6W K3 O19 151.96(16) . . ?
O5W K3 O19 96.95(17) 4_575 . ?
O7W K3 O19 66.54(17) . . ?
O21 K3 O19 100.45(15) 4_575 . ?
O17 K3 O19 125.34(15) 4_575 . ?
O6W K3 O5 76.86(16) . . ?
O5W K3 O5 77.55(17) 4_575 . ?
O7W K3 O5 67.7(2) . . ?
O21 K3 O5 145.77(16) 4_575 . ?
O17 K3 O5 135.71(16) 4_575 . ?
O19 K3 O5 81.18(15) . . ?
O6W K3 O22 152.88(16) . . ?
O5W K3 O22 84.56(16) 4_575 . ?
O7W K3 O22 107.58(19) . . ?
O21 K3 O22 73.43(14) 4_575 . ?
O17 K3 O22 72.46(14) 4_575 . ?
O19 K3 O22 53.93(13) . . ?
O5 K3 O22 128.98(15) . . ?
O6W K3 Mo6 176.82(13) . . ?
O5W K3 Mo6 81.73(13) 4_575 . ?
O7W K3 Mo6 93.89(15) . . ?
O21 K3 Mo6 93.50(11) 4_575 . ?
O17 K3 Mo6 95.53(11) 4_575 . ?
O19 K3 Mo6 29.90(9) . . ?
O5 K3 Mo6 102.79(12) . . ?
O22 K3 Mo6 26.74(9) . . ?
O6W K3 K2 118.68(13) . 4_575 ?
O5W K3 K2 38.88(13) 4_575 4_575 ?
O7W K3 K2 152.14(16) . 4_575 ?
O21 K3 K2 101.78(12) 4_575 4_575 ?
O17 K3 K2 47.30(11) 4_575 4_575 ?
O19 K3 K2 85.75(10) . 4_575 ?
O5 K3 K2 112.42(12) . 4_575 ?
O22 K3 K2 49.14(10) . 4_575 ?
Mo6 K3 K2 58.44(4) . 4_575 ?
O6W K3 K2 65.10(12) . 1_554 ?
O5W K3 K2 155.63(14) 4_575 1_554 ?
O7W K3 K2 55.16(14) . 1_554 ?
O21 K3 K2 37.12(11) 4_575 1_554 ?
O17 K3 K2 96.47(11) 4_575 1_554 ?
O19 K3 K2 107.12(11) . 1_554 ?
O5 K3 K2 109.35(12) . 1_554 ?
O22 K3 K2 106.40(11) . 1_554 ?
Mo6 K3 K2 117.82(5) . 1_554 ?
K2 K3 K2 137.71(6) 4_575 1_554 ?
K1 O2W K2 102.34(19) . . ?
K1 O3W K2 106.8(2) . . ?
K2 O5W K3 101.7(2) . 4_576 ?

loop_
_geom_bond_atom_site_label_1
_geom_bond_atom_site_label_2
_geom_bond_distance
_geom_bond_site_symmetry_2
_geom_bond_publ_flag
Ga1 O4 1.963(4) . ?
Ga1 O4 1.963(4) 3_666 ?
Ga1 O12 1.969(4) 3_666 ?
Ga1 O12 1.969(4) . ?
Ga1 O8 1.974(4) 3_666 ?
Ga1 O8 1.974(4) . ?
Mo1 O2 1.704(5) . ?
Mo1 O1 1.709(5) . ?
Mo1 O3 1.910(5) . ?
Mo1 O11 1.947(5) 3_666 ?
Mo1 O12 2.278(5) 3_666 ?
Mo1 O4 2.282(4) . ?
Mo2 O6 1.700(5) . ?
Mo2 O5 1.704(5) . ?
Mo2 O3 1.947(5) . ?
Mo2 O7 1.954(5) . ?
Mo2 O8 2.293(4) . ?
Mo2 O4 2.314(5) . ?
Mo2 K1 3.8997(18) 4_565 ?
Mo3 O9 1.715(5) . ?
Mo3 O10 1.712(5) . ?
Mo3 O7 1.902(5) . ?
Mo3 O11 1.966(5) . ?
Mo3 O12 2.274(4) . ?
Mo3 O8 2.283(4) . ?
Mo3 K1 3.7001(18) 1_554 ?
Mo3 K1 4.0764(18) 4_565 ?
O2 K1 2.719(5) . ?
O5 K3 2.927(5) . ?
O6 K1 3.347(6) 4_565 ?
O7 K1 2.676(5) 4_565 ?
O9 K1 2.836(5) 1_554 ?
O10 K1 3.146(6) 1_554 ?
O11 Mo1 1.947(5) 3_666 ?
O12 Mo1 2.278(5) 3_666 ?
Ga2 O16 1.949(4) 3_566 ?
Ga2 O16 1.949(4) . ?
Ga2 O24 1.970(4) 3_566 ?
Ga2 O24 1.970(4) . ?
Ga2 O20 1.989(4) 3_566 ?
Ga2 O20 1.989(4) . ?
Mo4 O14 1.707(5) . ?
Mo4 O13 1.717(5) . ?
Mo4 O15 1.916(5) . ?
Mo4 O23 1.966(5) 3_566 ?
Mo4 O24 2.261(4) 3_566 ?
Mo4 O16 2.294(4) . ?
Mo5 O17 1.703(5) . ?
Mo5 O18 1.716(5) . ?
Mo5 O15 1.939(5) . ?
Mo5 O19 1.944(5) . ?
Mo5 O20 2.300(4) . ?
Mo5 O16 2.301(4) . ?
Mo5 K2 3.8044(19) . ?
Mo6 O21 1.704(5) . ?
Mo6 O22 1.719(5) . ?
Mo6 O19 1.917(5) . ?
Mo6 O23 1.942(5) . ?
Mo6 O20 2.298(4) . ?
Mo6 O24 2.305(5) . ?
Mo6 K3 3.7781(19) . ?
Mo6 K2 3.948(2) 4_575 ?
O14 K2 2.744(5) 4_565 ?
O15 K2 2.701(5) . ?
O17 K3 2.900(5) 4_576 ?
O17 K2 3.134(5) . ?
O19 K3 2.917(5) . ?
O21 K3 2.866(5) 4_576 ?
O21 K2 3.183(6) 4_575 ?
O22 K3 3.114(5) . ?
O22 K2 3.241(6) 4_575 ?
O23 Mo4 1.966(5) 3_566 ?
O24 Mo4 2.261(4) 3_566 ?
K1 O3W 2.635(6) . ?
K1 O7 2.676(5) 4_566 ?
K1 O2W 2.809(6) . ?
K1 O9 2.836(5) 1_556 ?
K1 O1W 2.896(6) . ?
K1 O10 3.146(6) 1_556 ?
K1 O6 3.347(6) 4_566 ?
K1 Mo3 3.7001(18) 1_556 ?
K1 Mo2 3.8997(18) 4_566 ?
K1 Mo3 4.0764(18) 4_566 ?
K1 K2 4.478(3) . ?
K2 O5W 2.733(6) . ?
K2 O14 2.744(5) 4_566 ?
K2 O2W 2.939(7) . ?
K2 O3W 2.940(7) . ?
K2 O21 3.183(6) 4_576 ?
K2 O22 3.241(6) 4_576 ?
K2 O4W 3.294(7) . ?
K2 Mo6 3.948(2) 4_576 ?
K2 K3 4.264(3) 4_576 ?
K3 O6W 2.718(6) . ?
K3 O5W 2.764(7) 4_575 ?
K3 O7W 2.830(7) . ?
K3 O21 2.866(5) 4_575 ?
K3 O17 2.900(5) 4_575 ?
K3 K2 4.264(3) 4_575 ?
K3 K2 4.957(3) 1_554 ?
O5W K3 2.764(6) 4_576 ?
